data_1545783
loop_
_publ_author_name
'Pramanik, Titas'
'Srinivas, Pavan Mysore'
'Tayur, Guru Row N.'

_publ_section_title
;
 FDHALO17: Do halogen bonds dictate the packing preferences in solid
 solutions?
;
_journal_name_full 'Faraday Discuss.'
_journal_paper_doi 10.1039/C7FD00084G
_journal_year 2017
_chemical_formula_moiety 'C7 H4 Br Cl O2'
_chemical_formula_sum 'C7 H4 Br Cl O2'
_chemical_formula_weight 235.46
_chemical_name_systematic '4-bromo-2-chlorobenzoic acid/2-bromo-4-chlorobenzoic acid'
_space_group_crystal_system monoclinic
_space_group_IT_number 14
_space_group_name_Hall '-P 2yn'
_space_group_name_H-M_alt 'P 1 21/n 1'
_symmetry_space_group_name_Hall '-P 2yn'
_symmetry_space_group_name_H-M 'P 1 21/n 1'
_atom_sites_solution_hydrogens geom
_audit_creation_method SHELXL-2016/6
_audit_update_record
;
2017-04-18 deposited with the CCDC.
2017-04-21 downloaded from the CCDC.
;
_cell_angle_alpha 90
_cell_angle_beta 105.819(9)
_cell_angle_gamma 90
_cell_formula_units_Z 4
_cell_length_a 7.2271(7)
_cell_length_b 8.9480(7)
_cell_length_c 12.1887(11)
_cell_measurement_reflns_used 1979
_cell_measurement_temperature 100(2)
_cell_measurement_theta_max 27.4960
_cell_measurement_theta_min 2.7960
_cell_volume 758.37(12)
_computing_structure_refinement 'SHELXL-2016/6 (Sheldrick, 2016)'
_diffrn_ambient_temperature 100(2)
_diffrn_measured_fraction_theta_full 1.000
_diffrn_measured_fraction_theta_max 1.000
_diffrn_measurement_device_type 'Xcalibur, Eos, Nova'
_diffrn_radiation_type MoK\a
_diffrn_radiation_wavelength 0.71073
_diffrn_reflns_av_R_equivalents 0.0569
_diffrn_reflns_av_unetI/netI 0.0700
_diffrn_reflns_Laue_measured_fraction_full 1.000
_diffrn_reflns_Laue_measured_fraction_max 1.000
_diffrn_reflns_limit_h_max 9
_diffrn_reflns_limit_h_min -9
_diffrn_reflns_limit_k_max 10
_diffrn_reflns_limit_k_min -11
_diffrn_reflns_limit_l_max 15
_diffrn_reflns_limit_l_min -15
_diffrn_reflns_number 5398
_diffrn_reflns_point_group_measured_fraction_full 1.000
_diffrn_reflns_point_group_measured_fraction_max 1.000
_diffrn_reflns_theta_full 25.242
_diffrn_reflns_theta_max 27.482
_diffrn_reflns_theta_min 2.863
_exptl_absorpt_coefficient_mu 5.710
_exptl_crystal_colour Colorless
_exptl_crystal_density_diffrn 2.062
_exptl_crystal_description BLOCK
_exptl_crystal_F_000 456
_exptl_crystal_recrystallization_method 'Re-crystallisation from solvent: Methanol'
_refine_diff_density_max 0.577
_refine_diff_density_min -0.486
_refine_diff_density_rms 0.130
_refine_ls_extinction_method none
_refine_ls_goodness_of_fit_ref 1.100
_refine_ls_hydrogen_treatment constr
_refine_ls_matrix_type full
_refine_ls_number_parameters 107
_refine_ls_number_reflns 1737
_refine_ls_number_restraints 4
_refine_ls_restrained_S_all 1.100
_refine_ls_R_factor_all 0.0618
_refine_ls_R_factor_gt 0.0458
_refine_ls_shift/su_max 0.001
_refine_ls_shift/su_mean 0.000
_refine_ls_structure_factor_coef Fsqd
_refine_ls_weighting_details 'w=1/[\s^2^(Fo^2^)+(0.0235P)^2^+0.7369P] where P=(Fo^2^+2Fc^2^)/3'
_refine_ls_weighting_scheme calc
_refine_ls_wR_factor_gt 0.0865
_refine_ls_wR_factor_ref 0.0947
_reflns_Friedel_coverage 0.000
_reflns_number_gt 1374
_reflns_number_total 1737
_reflns_threshold_expression 'I > 2\s(I)'
_cod_data_source_file c7fd00084g2.cif
_cod_data_source_block shelx
_cod_database_code 1545783
_shelx_shelxl_version_number 2016/6
_shelx_space_group_comment
;
The symmetry employed for this shelxl refinement is uniquely defined
by the following loop, which should always be used as a source of
symmetry information in preference to the above space-group names.
They are only intended as comments.
;

loop_
_space_group_symop_operation_xyz
'x, y, z'
'-x+1/2, y+1/2, -z+1/2'
'-x, -y, -z'
'x-1/2, -y-1/2, z-1/2'

loop_
_atom_site_label
_atom_site_type_symbol
_atom_site_fract_x
_atom_site_fract_y
_atom_site_fract_z
_atom_site_U_iso_or_equiv
_atom_site_adp_type
_atom_site_occupancy
_atom_site_site_symmetry_order
_atom_site_calc_flag
_atom_site_refinement_flags_posn
_atom_site_refinement_flags_adp
_atom_site_refinement_flags_occupancy
_atom_site_disorder_assembly
_atom_site_disorder_group
Br1 Br 0.3893(5) 0.1215(3) 0.24133(9) 0.0226(3) Uani 0.752(2) 1 d D . P A 1
Cl1 Cl 0.080(3) -0.3224(8) -0.0497(19) 0.0228(11) Uani 0.752(2) 1 d D . P A 1
Cl2 Cl 0.384(4) 0.131(3) 0.2251(8) 0.0226(3) Uani 0.248(2) 1 d D . P A 2
Br2 Br 0.087(3) -0.3432(10) -0.056(2) 0.0228(11) Uani 0.248(2) 1 d D . P A 2
O1 O 0.4106(4) 0.3598(3) -0.0926(3) 0.0264(8) Uani 1 1 d . . . . .
O2 O 0.4454(5) 0.3694(4) 0.0946(3) 0.0284(8) Uani 1 1 d . . . . .
H2 H 0.486474 0.452666 0.085677 0.043 Uiso 1 1 calc R U . . .
C1 C 0.3962(5) 0.3019(5) -0.0006(4) 0.0138(9) Uani 1 1 d . . . . .
C2 C 0.3164(6) 0.1471(5) -0.0065(4) 0.0155(9) Uani 1 1 d . . . . .
C3 C 0.3072(6) 0.0591(5) 0.0875(3) 0.0174(9) Uani 1 1 d D . . . .
C6 C 0.1763(6) -0.0597(5) -0.1298(4) 0.0194(10) Uani 1 1 d . . . . .
H6 H 0.130396 -0.099592 -0.202690 0.023 Uiso 1 1 calc R U . . .
C4 C 0.2381(6) -0.0848(5) 0.0750(4) 0.0180(9) Uani 1 1 d . . . . .
H4 H 0.234717 -0.142066 0.138077 0.022 Uiso 1 1 calc R U . . .
C7 C 0.2487(6) 0.0831(5) -0.1142(4) 0.0179(10) Uani 1 1 d . . . . .
H7 H 0.252562 0.139004 -0.177857 0.022 Uiso 1 1 calc R U . . .
C5 C 0.1734(6) -0.1424(3) -0.0350(4) 0.0200(10) Uani 1 1 d D . . . .

loop_
_atom_site_aniso_label
_atom_site_aniso_U_11
_atom_site_aniso_U_22
_atom_site_aniso_U_33
_atom_site_aniso_U_23
_atom_site_aniso_U_13
_atom_site_aniso_U_12
Br1 0.0335(4) 0.0187(5) 0.0142(5) 0.0013(6) 0.0044(7) 0.0008(4)
Cl1 0.0233(12) 0.0069(17) 0.039(2) -0.008(2) 0.0093(9) 0.000(2)
Cl2 0.0335(4) 0.0187(5) 0.0142(5) 0.0013(6) 0.0044(7) 0.0008(4)
Br2 0.0233(12) 0.0069(17) 0.039(2) -0.008(2) 0.0093(9) 0.000(2)
O1 0.040(2) 0.0163(19) 0.0223(19) 0.0039(14) 0.0076(15) -0.0043(14)
O2 0.043(2) 0.0171(18) 0.0255(19) -0.0067(15) 0.0099(16) -0.0112(15)
C1 0.012(2) 0.013(2) 0.016(2) 0.0016(18) 0.0035(17) 0.0021(16)
C2 0.015(2) 0.015(2) 0.016(2) 0.0011(18) 0.0038(17) 0.0003(17)
C3 0.019(2) 0.017(2) 0.017(2) -0.0013(18) 0.0049(18) 0.0018(18)
C6 0.020(2) 0.019(3) 0.020(2) -0.0045(19) 0.0058(18) 0.0003(18)
C4 0.017(2) 0.017(2) 0.022(2) 0.0030(19) 0.0088(18) 0.0018(17)
C7 0.015(2) 0.018(2) 0.022(2) 0.0002(19) 0.0068(18) 0.0019(17)
C5 0.016(2) 0.013(2) 0.032(3) 0.000(2) 0.0077(19) 0.0018(17)

loop_
_atom_type_symbol
_atom_type_description
_atom_type_scat_dispersion_real
_atom_type_scat_dispersion_imag
_atom_type_scat_source
C C 0.0033 0.0016 'International Tables Vol C Tables 4.2.6.8 and 6.1.1.4'
H H 0.0000 0.0000 'International Tables Vol C Tables 4.2.6.8 and 6.1.1.4'
O O 0.0106 0.0060 'International Tables Vol C Tables 4.2.6.8 and 6.1.1.4'
Cl Cl 0.1484 0.1585 'International Tables Vol C Tables 4.2.6.8 and 6.1.1.4'
Br Br -0.2901 2.4595 'International Tables Vol C Tables 4.2.6.8 and 6.1.1.4'

loop_
_geom_angle_atom_site_label_1
_geom_angle_atom_site_label_2
_geom_angle_atom_site_label_3
_geom_angle
O1 C1 O2 123.0(4)
O1 C1 C2 117.4(4)
O2 C1 C2 119.6(4)
C7 C2 C3 117.0(4)
C7 C2 C1 117.3(4)
C3 C2 C1 125.7(4)
C4 C3 C2 122.0(4)
C4 C3 Cl2 117.7(8)
C2 C3 Cl2 120.3(8)
C4 C3 Br1 113.2(3)
C2 C3 Br1 124.8(3)
C7 C6 C5 118.4(4)
C3 C4 C5 118.0(4)
C6 C7 C2 122.4(4)
C6 C5 C4 122.1(3)
C6 C5 Cl1 120.4(8)
C4 C5 Cl1 117.5(8)
C6 C5 Br2 118.5(9)
C4 C5 Br2 119.4(9)

loop_
_geom_bond_atom_site_label_1
_geom_bond_atom_site_label_2
_geom_bond_distance
Br1 C3 1.890(4)
Cl1 C5 1.737(4)
Cl2 C3 1.740(5)
Br2 C5 1.896(5)
O1 C1 1.266(5)
O2 C1 1.269(5)
C1 C2 1.494(6)
C2 C7 1.393(6)
C2 C3 1.407(6)
C3 C4 1.374(6)
C6 C7 1.374(6)
C6 C5 1.377(6)
C4 C5 1.393(6)
